data_7150139
loop_
_publ_author_name
'Norris, Timothy'
'Colon-Cruz, Roberto'
'Ripin, David H. B.'

_publ_section_title
;
 New hydroxy-pyrazoline intermediates, subtle regio-selectivity and
 relative reaction rate variations observed during acid catalyzed and
 neutral pyrazole cyclization.
;
_journal_issue 10
_journal_name_full 'Organic &amp; biomolecular chemistry'
_journal_page_first 1844
_journal_page_last 1849
_journal_paper_doi 10.1039/b500413f
_journal_volume 3
_journal_year 2005
_chemical_formula_sum 'C16 H17 N3 O3 S'
_chemical_formula_weight 331.39
_chemical_name_systematic
;
?
;
_space_group_IT_number 14
_symmetry_cell_setting monoclinic
_symmetry_space_group_name_Hall '-P 2ybc'
_symmetry_space_group_name_H-M 'P 1 21/c 1'
_atom_sites_solution_hydrogens geom
_atom_sites_solution_primary direct
_atom_sites_solution_secondary difmap
_audit_creation_method SHELXL-97
_cell_angle_alpha 90.00
_cell_angle_beta 90.4710(10)
_cell_angle_gamma 90.00
_cell_formula_units_Z 4
_cell_length_a 15.9809(10)
_cell_length_b 9.4557(6)
_cell_length_c 10.5313(7)
_cell_measurement_temperature 298(2)
_cell_volume 1591.34(18)
_computing_cell_refinement 'Bruker SMART'
_computing_data_collection 'Bruker SMART'
_computing_data_reduction 'Bruker SAINT'
_computing_molecular_graphics 'Bruker SHELXTL'
_computing_publication_material 'Bruker SHELXTL'
_computing_structure_refinement 'SHELXL-97 (Sheldrick, 1997)'
_computing_structure_solution 'SHELXS-97 (Sheldrick, 1990)'
_diffrn_ambient_temperature 298(2)
_diffrn_measured_fraction_theta_full 0.999
_diffrn_measured_fraction_theta_max 0.999
_diffrn_measurement_device_type 'CCD area detector'
_diffrn_measurement_method 'phi and omega scans'
_diffrn_radiation_monochromator graphite
_diffrn_radiation_source 'fine-focus sealed tube'
_diffrn_radiation_type MoK\a
_diffrn_radiation_wavelength 0.71073
_diffrn_reflns_av_R_equivalents 0.0592
_diffrn_reflns_av_sigmaI/netI 0.0455
_diffrn_reflns_limit_h_max 15
_diffrn_reflns_limit_h_min -15
_diffrn_reflns_limit_k_max 9
_diffrn_reflns_limit_k_min -9
_diffrn_reflns_limit_l_max 10
_diffrn_reflns_limit_l_min -10
_diffrn_reflns_number 8021
_diffrn_reflns_theta_full 20.82
_diffrn_reflns_theta_max 20.82
_diffrn_reflns_theta_min 2.50
_exptl_absorpt_coefficient_mu 0.222
_exptl_absorpt_correction_type none
_exptl_crystal_colour COLORLESS
_exptl_crystal_density_diffrn 1.383
_exptl_crystal_density_method 'not measured'
_exptl_crystal_description PRISM
_exptl_crystal_F_000 696
_exptl_crystal_size_max 0.40
_exptl_crystal_size_mid 0.40
_exptl_crystal_size_min 0.14
_refine_diff_density_max 0.153
_refine_diff_density_min -0.187
_refine_diff_density_rms 0.038
_refine_ls_extinction_coef 0.0120(17)
_refine_ls_extinction_expression Fc^*^=kFc[1+0.001xFc^2^\l^3^/sin(2\q)]^-1/4^
_refine_ls_extinction_method SHELXL
_refine_ls_goodness_of_fit_ref 0.958
_refine_ls_hydrogen_treatment mixed
_refine_ls_matrix_type full
_refine_ls_number_parameters 214
_refine_ls_number_reflns 1663
_refine_ls_number_restraints 0
_refine_ls_restrained_S_all 0.958
_refine_ls_R_factor_all 0.0467
_refine_ls_R_factor_gt 0.0370
_refine_ls_shift/su_max 0.001
_refine_ls_shift/su_mean 0.000
_refine_ls_structure_factor_coef Fsqd
_refine_ls_weighting_details
;
calc w=1/[\s^2^(Fo^2^)+(0.0635P)^2^+0.0000P] where
P=(Fo^2^+2Fc^2^)/3
;
_refine_ls_weighting_scheme calc
_refine_ls_wR_factor_gt 0.0928
_refine_ls_wR_factor_ref 0.0978
_reflns_number_gt 1342
_reflns_number_total 1663
_reflns_threshold_expression >2sigma(I)
_cod_data_source_file b500413f.txt
_cod_data_source_block f874
_cod_depositor_comments
;
The following automatic conversions were performed:
'_symmetry_cell_setting' value 'Monoclinic' changed to 'monoclinic'
according to '/home/saulius/struct/CIF-dictionaries/cif_core.dic'
dictionary named 'cif_core.dic' version 2.4.1 from 2010-06-29.

Automatic conversion script
Id: cif_fix_enum 1527 2010-12-29 10:47:43Z saulius 
;
_cod_original_sg_symbol_H-M P2(1)/c
_cod_database_code 7150139

loop_
_symmetry_equiv_pos_as_xyz
'x, y, z'
'-x, y+1/2, -z+1/2'
'-x, -y, -z'
'x, -y-1/2, z-1/2'

loop_
_atom_site_label
_atom_site_type_symbol
_atom_site_fract_x
_atom_site_fract_y
_atom_site_fract_z
_atom_site_U_iso_or_equiv
_atom_site_adp_type
_atom_site_occupancy
_atom_site_symmetry_multiplicity
_atom_site_calc_flag
_atom_site_refinement_flags
_atom_site_disorder_assembly
_atom_site_disorder_group
N1 N -0.20483(13) 0.3613(2) 0.5908(2) 0.0472(6) Uani 1 1 d . . .
C2 C -0.12782(17) 0.3570(3) 0.6410(3) 0.0470(8) Uani 1 1 d . . .
H2 H -0.1105 0.4326 0.6962 0.080 Uiso 1 1 calc R . .
C3 C -0.07207(16) 0.2491(3) 0.6173(2) 0.0423(7) Uani 1 1 d . . .
C4 C -0.09800(18) 0.1390(3) 0.5396(3) 0.0506(8) Uani 1 1 d . . .
H4 H -0.0608 0.0617 0.5223 0.080 Uiso 1 1 calc R . .
C5 C -0.17646(17) 0.1406(3) 0.4880(3) 0.0465(8) Uani 1 1 d . . .
H5 H -0.1955 0.0650 0.4343 0.080 Uiso 1 1 calc R . .
C6 C -0.22790(16) 0.2543(3) 0.5149(2) 0.0408(7) Uani 1 1 d . . .
N7 N -0.30600(14) 0.2660(2) 0.4624(2) 0.0548(7) Uani 1 1 d . . .
N8 N -0.34863(15) 0.1462(2) 0.4208(2) 0.0510(7) Uani 1 1 d . . .
C9 C -0.42423(18) 0.1821(3) 0.3968(3) 0.0509(8) Uani 1 1 d . . .
C10 C -0.44227(19) 0.3331(3) 0.4203(3) 0.0776(11) Uani 1 1 d . . .
H10A H -0.4875 0.3436 0.4789 0.080 Uiso 1 1 calc R . .
H10B H -0.4566 0.3808 0.3426 0.080 Uiso 1 1 calc R . .
C11 C -0.36083(17) 0.3913(3) 0.4765(3) 0.0568(8) Uani 1 1 d . . .
C12 C -0.32691(16) 0.5155(3) 0.4026(3) 0.0490(8) Uani 1 1 d . . .
C13 C -0.33594(17) 0.6518(3) 0.4475(3) 0.0550(8) Uani 1 1 d . . .
H13 H -0.3612 0.6678 0.5287 0.080 Uiso 1 1 calc R . .
C14 C -0.3087(2) 0.7658(3) 0.3758(4) 0.0704(10) Uani 1 1 d . . .
H14 H -0.3152 0.8601 0.4078 0.080 Uiso 1 1 calc R . .
C15 C -0.2729(2) 0.7451(4) 0.2606(4) 0.0742(10) Uani 1 1 d . . .
H15 H -0.2534 0.8242 0.2120 0.080 Uiso 1 1 calc R . .
C16 C -0.2649(2) 0.6116(5) 0.2152(3) 0.0764(11) Uani 1 1 d . . .
H16 H -0.2404 0.5968 0.1333 0.080 Uiso 1 1 calc R . .
C17 C -0.29144(19) 0.4973(3) 0.2846(3) 0.0640(9) Uani 1 1 d . . .
H17 H -0.2853 0.4037 0.2507 0.080 Uiso 1 1 calc R . .
O18 O -0.37516(13) 0.4218(3) 0.6049(2) 0.0715(8) Uani 1 1 d . . .
H18X H -0.331(2) 0.436(4) 0.634(3) 0.080 Uiso 1 1 d . . .
C19 C -0.48843(19) 0.0832(3) 0.3479(3) 0.0732(10) Uani 1 1 d . . .
H19A H -0.4637 -0.0082 0.3351 0.080 Uiso 1 1 calc R . .
H19B H -0.5103 0.1179 0.2688 0.080 Uiso 1 1 calc R . .
H19C H -0.5329 0.0756 0.4082 0.080 Uiso 1 1 calc R . .
S20 S 0.03011(4) 0.25518(8) 0.67961(7) 0.0512(3) Uani 1 1 d . . .
O21 O 0.06891(13) 0.1219(2) 0.6575(2) 0.0780(7) Uani 1 1 d . . .
O22 O 0.02806(13) 0.3069(3) 0.8059(2) 0.0930(8) Uani 1 1 d . . .
C23 C 0.07959(19) 0.3794(4) 0.5852(3) 0.0800(11) Uani 1 1 d . . .
H23A H 0.1381 0.3822 0.6064 0.080 Uiso 1 1 calc R . .
H23B H 0.0553 0.4708 0.5994 0.080 Uiso 1 1 calc R . .
H23C H 0.0728 0.3539 0.4975 0.080 Uiso 1 1 calc R . .

loop_
_atom_site_aniso_label
_atom_site_aniso_U_11
_atom_site_aniso_U_22
_atom_site_aniso_U_33
_atom_site_aniso_U_23
_atom_site_aniso_U_13
_atom_site_aniso_U_12
N1 0.0371(16) 0.0451(15) 0.0593(16) -0.0052(13) -0.0107(12) 0.0034(12)
C2 0.0425(19) 0.0481(19) 0.0502(18) -0.0014(14) -0.0076(15) -0.0008(16)
C3 0.0369(17) 0.0448(18) 0.0451(18) 0.0035(14) -0.0048(14) 0.0012(15)
C4 0.041(2) 0.0458(19) 0.065(2) -0.0016(16) -0.0044(15) 0.0056(15)
C5 0.0400(19) 0.0446(19) 0.0548(19) -0.0052(14) -0.0066(15) 0.0020(16)
C6 0.0328(18) 0.0427(19) 0.0468(18) 0.0038(15) -0.0057(14) -0.0002(15)
N7 0.0378(17) 0.0387(15) 0.088(2) -0.0048(13) -0.0207(14) 0.0005(12)
N8 0.0422(17) 0.0530(17) 0.0575(16) -0.0013(12) -0.0099(12) -0.0055(13)
C9 0.039(2) 0.061(2) 0.0526(19) 0.0001(15) -0.0077(15) -0.0071(17)
C10 0.046(2) 0.067(2) 0.119(3) 0.003(2) -0.024(2) -0.0027(18)
C11 0.0364(19) 0.054(2) 0.079(3) -0.0057(19) -0.0124(16) 0.0074(16)
C12 0.0395(18) 0.045(2) 0.062(2) -0.0063(17) -0.0192(15) 0.0076(15)
C13 0.0415(19) 0.054(2) 0.069(2) -0.0109(19) -0.0143(15) 0.0058(16)
C14 0.064(2) 0.050(2) 0.097(3) -0.008(2) -0.029(2) 0.0069(19)
C15 0.076(3) 0.068(3) 0.078(3) 0.015(2) -0.026(2) 0.001(2)
C16 0.091(3) 0.082(3) 0.056(2) 0.005(2) -0.0135(19) 0.012(2)
C17 0.073(2) 0.053(2) 0.066(2) -0.0106(19) -0.0161(19) 0.0132(18)
O18 0.0515(15) 0.0846(17) 0.0784(18) 0.0008(13) 0.0048(13) 0.0068(13)
C19 0.053(2) 0.085(3) 0.081(2) -0.0096(19) -0.0130(18) -0.0123(18)
S20 0.0413(5) 0.0567(6) 0.0553(6) 0.0056(4) -0.0139(4) 0.0052(4)
O21 0.0546(14) 0.0509(13) 0.128(2) 0.0018(13) -0.0324(13) 0.0154(11)
O22 0.0641(16) 0.159(2) 0.0556(15) -0.0256(15) -0.0194(11) 0.0161(15)
C23 0.050(2) 0.086(2) 0.104(3) 0.031(2) -0.0244(19) -0.0157(19)

loop_
_atom_type_symbol
_atom_type_description
_atom_type_scat_dispersion_real
_atom_type_scat_dispersion_imag
_atom_type_scat_source
C C 0.0033 0.0016 'International Tables Vol C Tables 4.2.6.8 and 6.1.1.4'
H H 0.0000 0.0000 'International Tables Vol C Tables 4.2.6.8 and 6.1.1.4'
N N 0.0061 0.0033 'International Tables Vol C Tables 4.2.6.8 and 6.1.1.4'
O O 0.0106 0.0060 'International Tables Vol C Tables 4.2.6.8 and 6.1.1.4'
S S 0.1246 0.1234 'International Tables Vol C Tables 4.2.6.8 and 6.1.1.4'

loop_
_geom_angle_atom_site_label_1
_geom_angle_atom_site_label_2
_geom_angle_atom_site_label_3
_geom_angle
_geom_angle_site_symmetry_1
_geom_angle_site_symmetry_3
_geom_angle_publ_flag
C2 N1 C6 117.5(2) . . ?
N1 C2 C3 123.0(3) . . ?
C2 C3 C4 118.2(3) . . ?
C2 C3 S20 120.5(2) . . ?
C4 C3 S20 121.2(2) . . ?
C5 C4 C3 119.8(3) . . ?
C4 C5 C6 118.2(3) . . ?
N1 C6 N7 115.2(2) . . ?
N1 C6 C5 123.2(2) . . ?
N7 C6 C5 121.5(2) . . ?
C6 N7 N8 120.3(2) . . ?
C6 N7 C11 124.3(2) . . ?
N8 N7 C11 113.2(2) . . ?
C9 N8 N7 107.8(2) . . ?
N8 C9 C19 123.6(3) . . ?
N8 C9 C10 114.1(2) . . ?
C19 C9 C10 122.3(3) . . ?
C9 C10 C11 104.3(2) . . ?
O18 C11 N7 111.2(2) . . ?
O18 C11 C12 113.5(2) . . ?
N7 C11 C12 110.8(2) . . ?
O18 C11 C10 107.6(3) . . ?
N7 C11 C10 100.1(2) . . ?
C12 C11 C10 112.8(3) . . ?
C13 C12 C17 118.0(3) . . ?
C13 C12 C11 120.6(3) . . ?
C17 C12 C11 121.2(3) . . ?
C12 C13 C14 120.3(3) . . ?
C15 C14 C13 120.7(3) . . ?
C16 C15 C14 119.3(3) . . ?
C15 C16 C17 120.9(3) . . ?
C16 C17 C12 120.8(3) . . ?
O22 S20 O21 118.18(15) . . ?
O22 S20 C23 108.56(18) . . ?
O21 S20 C23 107.71(16) . . ?
O22 S20 C3 109.49(13) . . ?
O21 S20 C3 108.33(13) . . ?
C23 S20 C3 103.59(13) . . ?

loop_
_geom_bond_atom_site_label_1
_geom_bond_atom_site_label_2
_geom_bond_distance
_geom_bond_site_symmetry_2
_geom_bond_publ_flag
N1 C2 1.336(3) . ?
N1 C6 1.340(3) . ?
C2 C3 1.379(3) . ?
C3 C4 1.385(4) . ?
C3 S20 1.756(3) . ?
C4 C5 1.363(4) . ?
C5 C6 1.384(3) . ?
C6 N7 1.366(3) . ?
N7 N8 1.391(3) . ?
N7 C11 1.482(3) . ?
N8 C9 1.278(3) . ?
C9 C19 1.478(4) . ?
C9 C10 1.478(4) . ?
C10 C11 1.528(4) . ?
C11 O18 1.404(4) . ?
C11 C12 1.512(4) . ?
C12 C13 1.381(4) . ?
C12 C17 1.381(4) . ?
C13 C14 1.388(4) . ?
C14 C15 1.359(4) . ?
C15 C16 1.357(5) . ?
C16 C17 1.374(4) . ?
S20 O22 1.417(2) . ?
S20 O21 1.424(2) . ?
S20 C23 1.734(3) . ?

loop_
_cod_related_entry_id
_cod_related_entry_database
_cod_related_entry_code
1 ChemSpider 9442556
